data_2240561
loop_
_publ_author_name
'Savithri, M. P.'
'Suresh, M.'
'Raghunathan, R.'
'Raja, R.'
'SubbiahPandi, A.'

_publ_section_title
;
 Crystal structure of
 11-(2,3-dimethoxyphenyl)-14-methyl-12-oxa-8,14-diazatetracyclo[8.3.3.0^1,10^.0^2,7^]hexadeca-2(7),3,5-triene-9,13-dione
;
_journal_coeditor_code HB7391
_journal_issue 5
_journal_name_full 'Acta Crystallographica Section E'
_journal_page_first o293
_journal_page_last o294
_journal_paper_doi 10.1107/S2056989015006386
_journal_volume 71
_journal_year 2015
_chemical_formula_iupac 'C22 H22 N2 O5'
_chemical_formula_moiety 'C22 H22 N2 O5'
_chemical_formula_sum 'C22 H22 N2 O5'
_chemical_formula_weight 394.42
_chemical_name_systematic
11-(2,3-Dimethoxyphenyl)-14-methyl-12-oxa-8,14-diazatetracyclo[8.3.3.0^1,10^.0^2,7^]hexadeca-2(7),3,5-triene-9,13-dione
_space_group_IT_number 2
_symmetry_cell_setting triclinic
_symmetry_space_group_name_Hall '-P 1'
_symmetry_space_group_name_H-M 'P -1'
_atom_sites_solution_hydrogens geom
_atom_sites_solution_primary direct
_atom_sites_solution_secondary difmap
_audit_creation_method SHELXL-97
_cell_angle_alpha 89.079(2)
_cell_angle_beta 74.955(2)
_cell_angle_gamma 89.406(2)
_cell_formula_units_Z 4
_cell_length_a 10.1360(4)
_cell_length_b 10.3198(4)
_cell_length_c 18.8973(7)
_cell_measurement_reflns_used 6717
_cell_measurement_temperature 293(2)
_cell_measurement_theta_max 25.00
_cell_measurement_theta_min 1.12
_cell_volume 1908.64(13)
_computing_cell_refinement
;
SAINT (Bruker, 2004)
;
_computing_data_collection
;
APEX2 (Bruker, 2004)
;
_computing_data_reduction
;
SAINT (Bruker, 2004)
;
_computing_molecular_graphics
;
ORTEP-3 for Windows (Farrugia, 2012)
;
_computing_publication_material
;
SHELXL97 (Sheldrick, 2008) and PLATON (Spek, 2009)
;
_computing_structure_refinement
;
SHELXL97 (Sheldrick, 2008)
;
_computing_structure_solution
;
SHELXS97 (Sheldrick, 2008)
;
_diffrn_ambient_temperature 293(2)
_diffrn_measured_fraction_theta_full 0.999
_diffrn_measured_fraction_theta_max 0.999
_diffrn_measurement_device_type 'Bruker Kappa APEXII CCD'
_diffrn_measurement_method '\w and \f scans '
_diffrn_radiation_monochromator graphite
_diffrn_radiation_source 'fine-focus sealed tube'
_diffrn_radiation_type MoK\a
_diffrn_radiation_wavelength 0.71073
_diffrn_reflns_av_R_equivalents 0.0281
_diffrn_reflns_av_sigmaI/netI 0.0213
_diffrn_reflns_limit_h_max 12
_diffrn_reflns_limit_h_min -12
_diffrn_reflns_limit_k_max 12
_diffrn_reflns_limit_k_min -12
_diffrn_reflns_limit_l_max 22
_diffrn_reflns_limit_l_min -22
_diffrn_reflns_number 35145
_diffrn_reflns_theta_full 25.00
_diffrn_reflns_theta_max 25.00
_diffrn_reflns_theta_min 1.12
_exptl_absorpt_coefficient_mu 0.098
_exptl_absorpt_correction_T_max 0.9711
_exptl_absorpt_correction_T_min 0.9665
_exptl_absorpt_correction_type multi-scan
_exptl_absorpt_process_details
;
(SADABS; Bruker, 2004)
;
_exptl_crystal_colour Colourless
_exptl_crystal_density_diffrn 1.373
_exptl_crystal_density_method 'not measured'
_exptl_crystal_description Block
_exptl_crystal_F_000 832
_exptl_crystal_size_max 0.35
_exptl_crystal_size_mid 0.30
_exptl_crystal_size_min 0.30
_refine_diff_density_max 0.645
_refine_diff_density_min -0.543
_refine_ls_extinction_coef 0.0073(9)
_refine_ls_extinction_expression Fc^*^=kFc[1+0.001xFc^2^\l^3^/sin(2\q)]^-1/4^
_refine_ls_extinction_method
;
SHELXL97 (Sheldrick, 2008)
;
_refine_ls_goodness_of_fit_ref 1.022
_refine_ls_hydrogen_treatment mixed
_refine_ls_matrix_type full
_refine_ls_number_parameters 532
_refine_ls_number_reflns 6717
_refine_ls_number_restraints 0
_refine_ls_restrained_S_all 1.022
_refine_ls_R_factor_all 0.0606
_refine_ls_R_factor_gt 0.0474
_refine_ls_shift/su_max 0.000
_refine_ls_shift/su_mean 0.000
_refine_ls_structure_factor_coef Fsqd
_refine_ls_weighting_details 'calc w=1/[\s^2^(Fo^2^)+(0.0555P)^2^+1.1105P] where P=(Fo^2^+2Fc^2^)/3'
_refine_ls_weighting_scheme calc
_refine_ls_wR_factor_gt 0.1161
_refine_ls_wR_factor_ref 0.1279
_reflns_number_gt 5408
_reflns_number_total 6717
_reflns_threshold_expression I>2\s(I)
_cod_data_source_file hb7391sup1.cif
_cod_data_source_block I
_cod_database_code 2240561
_cod_database_fobs_code 2240561

loop_
_symmetry_equiv_pos_as_xyz
'x, y, z'
'-x, -y, -z'

loop_
_atom_site_type_symbol
_atom_site_label
_atom_site_fract_x
_atom_site_fract_y
_atom_site_fract_z
_atom_site_U_iso_or_equiv
_atom_site_adp_type
_atom_site_calc_flag
_atom_site_refinement_flags
_atom_site_occupancy
_atom_site_symmetry_multiplicity
C C10B 1.0615(3) 0.7030(3) -0.25020(16) 0.0810(9) Uani d . 1 1
H H10A 1.0438 0.7943 -0.2528 0.121 Uiso calc R 1 1
H H10B 1.0127 0.6574 -0.2792 0.121 Uiso calc R 1 1
H H10C 1.1577 0.6868 -0.2686 0.121 Uiso calc R 1 1
H H8A 0.517(2) 0.461(2) 0.0654(12) 0.049(6) Uiso d . 1 1
H H8 0.057(3) 0.546(2) 0.4402(13) 0.061(7) Uiso d . 1 1
C C1A 0.71903(18) 0.15796(17) 0.06757(10) 0.0323(4) Uani d . 1 1
O O12A 0.95534(13) 0.20658(13) 0.02653(8) 0.0433(4) Uani d . 1 1
O O9A 0.61164(15) 0.38520(14) -0.05792(7) 0.0448(4) Uani d . 1 1
N N8A 0.57191(17) 0.39272(17) 0.06429(9) 0.0379(4) Uani d . 1 1
C C9A 0.63693(18) 0.34543(18) -0.00142(10) 0.0324(4) Uani d . 1 1
O O13A 0.90527(15) 0.03882(14) 0.10304(9) 0.0530(4) Uani d . 1 1
O O7A' 0.86006(16) 0.55593(14) -0.04580(8) 0.0513(4) Uani d . 1 1
C C11A 0.88282(18) 0.30883(18) -0.00169(10) 0.0337(4) Uani d . 1 1
H H11A 0.8642 0.3801 0.0333 0.040 Uiso calc R 1 1
C C7A 0.5767(2) 0.34058(19) 0.13261(10) 0.0367(4) Uani d . 1 1
C C10A 0.74578(18) 0.24380(17) -0.00209(10) 0.0301(4) Uani d . 1 1
N N14A 0.64191(16) 0.04987(15) 0.04930(9) 0.0389(4) Uani d . 1 1
C C1A' 0.97041(19) 0.35816(18) -0.07344(11) 0.0363(4) Uani d . 1 1
C C2A 0.64674(19) 0.22556(19) 0.13708(10) 0.0355(4) Uani d . 1 1
C C16A 0.7560(2) 0.14502(19) -0.06377(11) 0.0400(5) Uani d . 1 1
H H16A 0.6961 0.1700 -0.0943 0.048 Uiso calc R 1 1
H H16B 0.8489 0.1397 -0.0943 0.048 Uiso calc R 1 1
C C13A 0.8671(2) 0.12459(19) 0.06982(11) 0.0378(5) Uani d . 1 1
C C2A' 0.9520(2) 0.48460(18) -0.09543(11) 0.0362(4) Uani d . 1 1
C C3A' 1.0346(2) 0.5333(2) -0.16135(12) 0.0457(5) Uani d . 1 1
C C3A 0.6440(2) 0.1761(2) 0.20631(12) 0.0504(6) Uani d . 1 1
H H3A 0.6921 0.1004 0.2105 0.060 Uiso calc R 1 1
C C15A 0.7124(2) 0.0159(2) -0.02557(12) 0.0449(5) Uani d . 1 1
H H15A 0.6518 -0.0293 -0.0489 0.054 Uiso calc R 1 1
H H15B 0.7912 -0.0388 -0.0265 0.054 Uiso calc R 1 1
C C6A 0.5070(2) 0.4038(2) 0.19557(12) 0.0512(6) Uani d . 1 1
H H6A 0.4620 0.4818 0.1921 0.061 Uiso calc R 1 1
O O9A' 1.0186(2) 0.66034(16) -0.17763(10) 0.0789(6) Uani d . 1 1
C C6A' 1.0697(2) 0.2811(2) -0.11824(14) 0.0544(6) Uani d . 1 1
H H6A' 1.0829 0.1963 -0.1039 0.065 Uiso calc R 1 1
C C4A' 1.1314(3) 0.4546(2) -0.20506(14) 0.0599(6) Uani d . 1 1
H H4A' 1.1855 0.4864 -0.2493 0.072 Uiso calc R 1 1
C C4A 0.5714(3) 0.2371(3) 0.26883(13) 0.0615(7) Uani d . 1 1
H H4A 0.5680 0.2010 0.3147 0.074 Uiso calc R 1 1
C C17A 0.6138(2) -0.0621(2) 0.09891(14) 0.0548(6) Uani d . 1 1
H H17A 0.5677 -0.0341 0.1473 0.082 Uiso calc R 1 1
H H17B 0.6983 -0.1040 0.1000 0.082 Uiso calc R 1 1
H H17C 0.5571 -0.1219 0.0821 0.082 Uiso calc R 1 1
C C5A 0.5043(3) 0.3513(3) 0.26324(13) 0.0610(7) Uani d . 1 1
H H5A 0.4568 0.3934 0.3054 0.073 Uiso calc R 1 1
C C8A' 0.7778(3) 0.6521(2) -0.06863(16) 0.0621(7) Uani d . 1 1
H H8A1 0.7195 0.6925 -0.0264 0.093 Uiso calc R 1 1
H H8A2 0.7228 0.6124 -0.0966 0.093 Uiso calc R 1 1
H H8A3 0.8354 0.7163 -0.0984 0.093 Uiso calc R 1 1
C C5A' 1.1486(3) 0.3291(3) -0.18348(15) 0.0672(7) Uani d . 1 1
H H5A' 1.2143 0.2764 -0.2133 0.081 Uiso calc R 1 1
N N8 0.12270(18) 0.60382(17) 0.43819(9) 0.0413(4) Uani d . 1 1
O O12 0.29646(15) 0.96066(13) 0.46254(8) 0.0480(4) Uani d . 1 1
C C1 0.36492(18) 0.74700(18) 0.42665(10) 0.0334(4) Uani d . 1 1
C C2 0.31784(19) 0.71338(18) 0.35954(10) 0.0348(4) Uani d . 1 1
C C7 0.1971(2) 0.64514(18) 0.36828(10) 0.0360(4) Uani d . 1 1
O O9 0.09671(17) 0.57648(16) 0.55871(8) 0.0579(5) Uani d . 1 1
O O13 0.50407(15) 0.94355(15) 0.38830(9) 0.0551(4) Uani d . 1 1
C C10 0.25101(19) 0.74324(18) 0.49834(10) 0.0322(4) Uani d . 1 1
C C11 0.1820(2) 0.87718(18) 0.49699(11) 0.0374(4) Uani d . 1 1
H H11 0.1197 0.8733 0.4652 0.045 Uiso calc R 1 1
N N14 0.46780(16) 0.65966(17) 0.44204(10) 0.0423(4) Uani d . 1 1
C C9 0.1510(2) 0.63346(19) 0.50162(10) 0.0372(4) Uani d . 1 1
C C13 0.4009(2) 0.89217(19) 0.42184(11) 0.0388(5) Uani d . 1 1
C C1' 0.1075(2) 0.93454(19) 0.56880(12) 0.0426(5) Uani d . 1 1
C C3 0.3898(2) 0.7494(2) 0.28913(11) 0.0426(5) Uani d . 1 1
H H3 0.4697 0.7969 0.2823 0.051 Uiso calc R 1 1
C C4 0.3449(2) 0.7160(2) 0.22934(11) 0.0471(5) Uani d . 1 1
H H4 0.3957 0.7387 0.1824 0.057 Uiso calc R 1 1
C C2' -0.0258(2) 0.8978(2) 0.60066(11) 0.0432(5) Uani d . 1 1
C C16 0.3306(2) 0.7269(2) 0.55711(11) 0.0437(5) Uani d . 1 1
H H16C 0.3282 0.8066 0.5840 0.052 Uiso calc R 1 1
H H16D 0.2918 0.6580 0.5914 0.052 Uiso calc R 1 1
C C6 0.1502(2) 0.6138(2) 0.30803(11) 0.0461(5) Uani d . 1 1
H H6 0.0687 0.5691 0.3145 0.055 Uiso calc R 1 1
C C5 0.2246(2) 0.6489(2) 0.23883(11) 0.0491(5) Uani d . 1 1
H H5 0.1937 0.6273 0.1983 0.059 Uiso calc R 1 1
O O7' -0.07771(17) 0.8186(2) 0.55922(10) 0.0873(7) Uani d . 1 1
C C15 0.4763(2) 0.6935(2) 0.51562(12) 0.0511(6) Uani d . 1 1
H H15C 0.5360 0.7671 0.5137 0.061 Uiso calc R 1 1
H H15D 0.5109 0.6209 0.5389 0.061 Uiso calc R 1 1
C C3' -0.0965(2) 0.9489(2) 0.66811(13) 0.0518(6) Uani d . 1 1
C C6' 0.1686(3) 1.0237(3) 0.60371(16) 0.0825(10) Uani d . 1 1
H H6' 0.2582 1.0491 0.5828 0.099 Uiso calc R 1 1
O O9' -0.22558(19) 0.9071(3) 0.69852(11) 0.0991(8) Uani d . 1 1
C C17 0.5998(2) 0.6501(2) 0.38864(14) 0.0579(6) Uani d . 1 1
H H17D 0.6568 0.5892 0.4061 0.087 Uiso calc R 1 1
H H17E 0.6426 0.7335 0.3817 0.087 Uiso calc R 1 1
H H17F 0.5871 0.6212 0.3428 0.087 Uiso calc R 1 1
C C5' 0.0973(4) 1.0747(3) 0.66906(19) 0.1108(15) Uani d . 1 1
H H5' 0.1388 1.1352 0.6920 0.133 Uiso calc R 1 1
C C4' -0.0340(3) 1.0379(3) 0.70101(16) 0.0753(9) Uani d . 1 1
H H4' -0.0811 1.0736 0.7454 0.090 Uiso calc R 1 1
C C8' -0.1935(3) 0.7448(3) 0.58216(18) 0.0735(8) Uani d . 1 1
H H8'1 -0.2080 0.6977 0.5415 0.110 Uiso calc R 1 1
H H8'2 -0.2707 0.8003 0.6013 0.110 Uiso calc R 1 1
H H8'3 -0.1827 0.6849 0.6197 0.110 Uiso calc R 1 1
C C10' -0.2794(3) 0.9163(3) 0.77410(16) 0.0827(9) Uani d . 1 1
H H10D -0.3707 0.8829 0.7874 0.124 Uiso calc R 1 1
H H10E -0.2809 1.0055 0.7881 0.124 Uiso calc R 1 1
H H10F -0.2236 0.8670 0.7988 0.124 Uiso calc R 1 1

loop_
_atom_site_aniso_label
_atom_site_aniso_U_11
_atom_site_aniso_U_22
_atom_site_aniso_U_33
_atom_site_aniso_U_12
_atom_site_aniso_U_13
_atom_site_aniso_U_23
C10B 0.101(2) 0.0716(19) 0.0727(19) -0.0136(17) -0.0279(17) 0.0330(15)
C1A 0.0312(10) 0.0281(9) 0.0380(10) 0.0034(7) -0.0103(8) 0.0037(8)
O12A 0.0312(7) 0.0457(8) 0.0549(9) 0.0008(6) -0.0157(6) 0.0150(7)
O9A 0.0504(9) 0.0500(9) 0.0365(8) 0.0156(7) -0.0163(7) 0.0022(6)
N8A 0.0395(9) 0.0367(9) 0.0354(9) 0.0147(8) -0.0066(7) 0.0016(7)
C9A 0.0305(9) 0.0323(10) 0.0344(10) 0.0026(8) -0.0086(8) 0.0022(8)
O13A 0.0475(9) 0.0455(9) 0.0692(11) 0.0064(7) -0.0221(8) 0.0192(8)
O7A' 0.0623(10) 0.0355(8) 0.0500(9) 0.0118(7) -0.0041(8) -0.0015(7)
C11A 0.0325(10) 0.0314(10) 0.0390(11) 0.0029(8) -0.0126(8) 0.0021(8)
C7A 0.0365(10) 0.0396(11) 0.0332(10) 0.0015(8) -0.0074(8) -0.0003(8)
C10A 0.0294(9) 0.0294(9) 0.0322(10) 0.0035(7) -0.0095(8) 0.0001(7)
N14A 0.0348(9) 0.0306(8) 0.0509(10) -0.0021(7) -0.0107(8) 0.0028(7)
C1A' 0.0311(10) 0.0357(10) 0.0417(11) -0.0013(8) -0.0089(8) 0.0011(8)
C2A 0.0347(10) 0.0389(11) 0.0337(10) -0.0007(8) -0.0106(8) 0.0039(8)
C16A 0.0434(11) 0.0382(11) 0.0385(11) 0.0031(9) -0.0106(9) -0.0069(9)
C13A 0.0367(10) 0.0343(10) 0.0442(11) 0.0033(8) -0.0141(9) 0.0051(9)
C2A' 0.0384(10) 0.0316(10) 0.0383(11) -0.0006(8) -0.0090(9) -0.0039(8)
C3A' 0.0532(13) 0.0374(11) 0.0450(12) -0.0072(10) -0.0099(10) 0.0053(9)
C3A 0.0544(13) 0.0573(14) 0.0417(12) 0.0022(11) -0.0171(11) 0.0096(10)
C15A 0.0451(12) 0.0357(11) 0.0536(13) 0.0020(9) -0.0117(10) -0.0092(9)
C6A 0.0553(14) 0.0508(13) 0.0428(13) 0.0082(11) -0.0045(10) -0.0073(10)
O9A' 0.1098(16) 0.0449(10) 0.0646(12) 0.0027(10) 0.0074(11) 0.0184(9)
C6A' 0.0436(12) 0.0444(13) 0.0654(15) 0.0104(10) 0.0025(11) 0.0081(11)
C4A' 0.0549(14) 0.0604(15) 0.0526(14) -0.0031(12) 0.0070(12) 0.0084(12)
C4A 0.0676(16) 0.0842(19) 0.0338(12) -0.0039(14) -0.0156(11) 0.0072(12)
C17A 0.0480(13) 0.0396(12) 0.0730(16) -0.0069(10) -0.0091(12) 0.0135(11)
C5A 0.0637(16) 0.0794(18) 0.0354(12) -0.0022(14) -0.0040(11) -0.0119(12)
C8A' 0.0543(14) 0.0403(13) 0.090(2) 0.0068(11) -0.0166(14) 0.0033(12)
C5A' 0.0538(15) 0.0607(16) 0.0698(17) 0.0129(12) 0.0144(13) 0.0020(13)
N8 0.0456(10) 0.0458(10) 0.0310(9) -0.0206(8) -0.0067(7) 0.0022(7)
O12 0.0506(9) 0.0326(7) 0.0507(9) -0.0067(6) 0.0046(7) 0.0040(6)
C1 0.0315(10) 0.0352(10) 0.0326(10) -0.0048(8) -0.0066(8) 0.0031(8)
C2 0.0374(10) 0.0339(10) 0.0307(10) -0.0024(8) -0.0046(8) 0.0006(8)
C7 0.0418(11) 0.0346(10) 0.0305(10) -0.0045(8) -0.0071(8) 0.0015(8)
O9 0.0753(11) 0.0630(10) 0.0348(8) -0.0380(9) -0.0126(8) 0.0138(7)
O13 0.0449(9) 0.0522(9) 0.0619(10) -0.0192(7) -0.0023(8) 0.0087(8)
C10 0.0333(10) 0.0345(10) 0.0293(9) -0.0060(8) -0.0088(8) 0.0019(8)
C11 0.0358(10) 0.0372(11) 0.0365(11) -0.0057(8) -0.0049(8) 0.0047(8)
N14 0.0338(9) 0.0466(10) 0.0458(10) 0.0019(7) -0.0091(8) 0.0045(8)
C9 0.0406(11) 0.0379(11) 0.0318(10) -0.0099(9) -0.0070(9) 0.0035(8)
C13 0.0380(11) 0.0403(11) 0.0372(11) -0.0088(9) -0.0081(9) 0.0046(9)
C1' 0.0447(12) 0.0347(11) 0.0440(12) -0.0009(9) -0.0041(9) 0.0012(9)
C3 0.0424(11) 0.0434(12) 0.0374(11) -0.0054(9) -0.0021(9) 0.0021(9)
C4 0.0589(14) 0.0477(12) 0.0298(11) -0.0007(10) -0.0028(10) 0.0024(9)
C2' 0.0395(11) 0.0517(12) 0.0386(11) 0.0032(9) -0.0106(9) -0.0002(9)
C16 0.0473(12) 0.0494(12) 0.0385(11) -0.0036(10) -0.0184(10) 0.0034(9)
C6 0.0535(13) 0.0474(12) 0.0387(12) -0.0120(10) -0.0137(10) -0.0025(9)
C5 0.0679(15) 0.0490(13) 0.0326(11) -0.0033(11) -0.0167(10) -0.0033(9)
O7' 0.0427(9) 0.153(2) 0.0628(12) -0.0300(11) -0.0035(8) -0.0395(12)
C15 0.0451(12) 0.0608(14) 0.0531(14) -0.0037(11) -0.0234(11) 0.0089(11)
C3' 0.0448(12) 0.0591(14) 0.0462(13) 0.0061(11) -0.0026(10) 0.0012(11)
C6' 0.0755(19) 0.0697(18) 0.081(2) -0.0368(15) 0.0209(15) -0.0341(15)
O9' 0.0486(11) 0.178(2) 0.0603(12) -0.0212(13) 0.0080(9) -0.0357(14)
C17 0.0378(12) 0.0619(15) 0.0693(16) 0.0054(11) -0.0058(11) 0.0029(12)
C5' 0.113(3) 0.090(2) 0.098(2) -0.056(2) 0.034(2) -0.056(2)
C4' 0.087(2) 0.0551(16) 0.0642(17) -0.0073(14) 0.0179(15) -0.0229(13)
C8' 0.0470(14) 0.0657(17) 0.104(2) -0.0104(12) -0.0114(14) -0.0082(16)
C10' 0.0645(18) 0.103(2) 0.0633(18) -0.0090(16) 0.0159(14) -0.0132(16)

loop_
_atom_type_symbol
_atom_type_description
_atom_type_scat_dispersion_real
_atom_type_scat_dispersion_imag
_atom_type_scat_source
C C 0.0033 0.0016 'International Tables Vol C Tables 4.2.6.8 and 6.1.1.4'
H H 0.0000 0.0000 'International Tables Vol C Tables 4.2.6.8 and 6.1.1.4'
N N 0.0061 0.0033 'International Tables Vol C Tables 4.2.6.8 and 6.1.1.4'
O O 0.0106 0.0060 'International Tables Vol C Tables 4.2.6.8 and 6.1.1.4'

loop_
_geom_angle_atom_site_label_1
_geom_angle_atom_site_label_2
_geom_angle_atom_site_label_3
_geom_angle
O9A' C10B H10A 109.5
O9A' C10B H10B 109.5
H10A C10B H10B 109.5
O9A' C10B H10C 109.5
H10A C10B H10C 109.5
H10B C10B H10C 109.5
N14A C1A C2A 113.64(15)
N14A C1A C10A 102.66(14)
C2A C1A C10A 114.65(15)
N14A C1A C13A 115.07(15)
C2A C1A C13A 109.39(15)
C10A C1A C13A 100.71(14)
C13A O12A C11A 110.64(14)
C9A N8A C7A 126.00(17)
C9A N8A H8A 117.9(15)
C7A N8A H8A 116.0(15)
O9A C9A N8A 121.57(17)
O9A C9A C10A 121.93(17)
N8A C9A C10A 116.47(16)
C2A' O7A' C8A' 121.12(18)
O12A C11A C1A' 109.37(15)
O12A C11A C10A 103.00(14)
C1A' C11A C10A 117.58(15)
O12A C11A H11A 108.8
C1A' C11A H11A 108.8
C10A C11A H11A 108.8
C6A C7A C2A 120.61(18)
C6A C7A N8A 118.81(18)
C2A C7A N8A 120.56(17)
C9A C10A C1A 114.39(15)
C9A C10A C16A 111.90(15)
C1A C10A C16A 103.25(14)
C9A C10A C11A 110.44(14)
C1A C10A C11A 101.78(14)
C16A C10A C11A 114.60(15)
C15A N14A C17A 113.06(17)
C15A N14A C1A 105.39(15)
C17A N14A C1A 118.68(17)
C6A' C1A' C2A' 119.18(19)
C6A' C1A' C11A 121.77(18)
C2A' C1A' C11A 119.05(17)
C7A C2A C3A 118.03(19)
C7A C2A C1A 119.21(16)
C3A C2A C1A 122.74(18)
C15A C16A C10A 105.86(16)
C15A C16A H16A 110.6
C10A C16A H16A 110.6
C15A C16A H16B 110.6
C10A C16A H16B 110.6
H16A C16A H16B 108.7
O13A C13A O12A 121.52(18)
O13A C13A C1A 128.10(18)
O12A C13A C1A 110.37(15)
O7A' C2A' C1A' 115.13(17)
O7A' C2A' C3A' 124.65(18)
C1A' C2A' C3A' 119.92(19)
O9A' C3A' C4A' 122.8(2)
O9A' C3A' C2A' 117.4(2)
C4A' C3A' C2A' 119.8(2)
C4A C3A C2A 121.3(2)
C4A C3A H3A 119.4
C2A C3A H3A 119.4
N14A C15A C16A 104.53(16)
N14A C15A H15A 110.8
C16A C15A H15A 110.8
N14A C15A H15B 110.8
C16A C15A H15B 110.8
H15A C15A H15B 108.9
C5A C6A C7A 119.9(2)
C5A C6A H6A 120.0
C7A C6A H6A 120.0
C3A' O9A' C10B 119.3(2)
C5A' C6A' C1A' 120.4(2)
C5A' C6A' H6A' 119.8
C1A' C6A' H6A' 119.8
C3A' C4A' C5A' 120.2(2)
C3A' C4A' H4A' 119.9
C5A' C4A' H4A' 119.9
C5A C4A C3A 119.8(2)
C5A C4A H4A 120.1
C3A C4A H4A 120.1
N14A C17A H17A 109.5
N14A C17A H17B 109.5
H17A C17A H17B 109.5
N14A C17A H17C 109.5
H17A C17A H17C 109.5
H17B C17A H17C 109.5
C4A C5A C6A 120.3(2)
C4A C5A H5A 119.8
C6A C5A H5A 119.8
O7A' C8A' H8A1 109.5
O7A' C8A' H8A2 109.5
H8A1 C8A' H8A2 109.5
O7A' C8A' H8A3 109.5
H8A1 C8A' H8A3 109.5
H8A2 C8A' H8A3 109.5
C6A' C5A' C4A' 120.5(2)
C6A' C5A' H5A' 119.7
C4A' C5A' H5A' 119.7
C9 N8 C7 125.51(16)
C9 N8 H8 117.3(16)
C7 N8 H8 116.9(16)
C13 O12 C11 111.27(15)
N14 C1 C2 114.61(16)
N14 C1 C10 103.07(15)
C2 C1 C10 113.98(15)
N14 C1 C13 115.71(15)
C2 C1 C13 108.15(15)
C10 C1 C13 100.52(15)
C3 C2 C7 118.31(18)
C3 C2 C1 122.57(17)
C7 C2 C1 119.12(16)
C6 C7 C2 120.67(18)
C6 C7 N8 118.95(17)
C2 C7 N8 120.36(17)
C9 C10 C1 113.04(15)
C9 C10 C16 111.75(15)
C1 C10 C16 102.91(15)
C9 C10 C11 111.71(15)
C1 C10 C11 102.04(14)
C16 C10 C11 114.72(16)
O12 C11 C1' 108.71(15)
O12 C11 C10 102.87(15)
C1' C11 C10 117.93(16)
O12 C11 H11 109.0
C1' C11 H11 109.0
C10 C11 H11 109.0
C1 N14 C17 118.80(17)
C1 N14 C15 104.91(16)
C17 N14 C15 113.96(18)
O9 C9 N8 121.40(17)
O9 C9 C10 122.32(17)
N8 C9 C10 116.26(16)
O13 C13 O12 121.44(19)
O13 C13 C1 128.59(19)
O12 C13 C1 109.97(15)
C6' C1' C2' 119.2(2)
C6' C1' C11 121.6(2)
C2' C1' C11 119.20(18)
C4 C3 C2 121.04(19)
C4 C3 H3 119.5
C2 C3 H3 119.5
C3 C4 C5 120.03(19)
C3 C4 H4 120.0
C5 C4 H4 120.0
O7' C2' C1' 113.90(19)
O7' C2' C3' 125.9(2)
C1' C2' C3' 120.1(2)
C15 C16 C10 105.64(16)
C15 C16 H16C 110.6
C10 C16 H16C 110.6
C15 C16 H16D 110.6
C10 C16 H16D 110.6
H16C C16 H16D 108.7
C5 C6 C7 119.8(2)
C5 C6 H6 120.1
C7 C6 H6 120.1
C6 C5 C4 120.1(2)
C6 C5 H5 120.0
C4 C5 H5 120.0
C2' O7' C8' 126.5(2)
N14 C15 C16 104.96(16)
N14 C15 H15C 110.8
C16 C15 H15C 110.8
N14 C15 H15D 110.8
C16 C15 H15D 110.8
H15C C15 H15D 108.8
O9' C3' C4' 122.5(2)
O9' C3' C2' 118.2(2)
C4' C3' C2' 119.4(2)
C5' C6' C1' 120.0(2)
C5' C6' H6' 120.0
C1' C6' H6' 120.0
C3' O9' C10' 119.0(2)
N14 C17 H17D 109.5
N14 C17 H17E 109.5
H17D C17 H17E 109.5
N14 C17 H17F 109.5
H17D C17 H17F 109.5
H17E C17 H17F 109.5
C4' C5' C6' 120.9(3)
C4' C5' H5' 119.6
C6' C5' H5' 119.6
C3' C4' C5' 120.3(2)
C3' C4' H4' 119.8
C5' C4' H4' 119.8
O7' C8' H8'1 109.5
O7' C8' H8'2 109.5
H8'1 C8' H8'2 109.5
O7' C8' H8'3 109.5
H8'1 C8' H8'3 109.5
H8'2 C8' H8'3 109.5
O9' C10' H10D 109.5
O9' C10' H10E 109.5
H10D C10' H10E 109.5
O9' C10' H10F 109.5
H10D C10' H10F 109.5
H10E C10' H10F 109.5

loop_
_geom_bond_atom_site_label_1
_geom_bond_atom_site_label_2
_geom_bond_distance
C10B O9A' 1.392(3)
C10B H10A 0.9600
C10B H10B 0.9600
C10B H10C 0.9600
C1A N14A 1.465(2)
C1A C2A 1.506(3)
C1A C10A 1.541(2)
C1A C13A 1.548(3)
O12A C13A 1.341(2)
O12A C11A 1.452(2)
O9A C9A 1.225(2)
N8A C9A 1.343(2)
N8A C7A 1.403(2)
N8A H8A 0.89(2)
C9A C10A 1.512(2)
O13A C13A 1.195(2)
O7A' C2A' 1.358(2)
O7A' C8A' 1.422(3)
C11A C1A' 1.499(3)
C11A C10A 1.551(2)
C11A H11A 0.9800
C7A C6A 1.386(3)
C7A C2A 1.390(3)
C10A C16A 1.543(3)
N14A C15A 1.457(3)
N14A C17A 1.459(3)
C1A' C6A' 1.388(3)
C1A' C2A' 1.388(3)
C2A C3A 1.390(3)
C16A C15A 1.519(3)
C16A H16A 0.9700
C16A H16B 0.9700
C2A' C3A' 1.398(3)
C3A' O9A' 1.359(3)
C3A' C4A' 1.374(3)
C3A C4A 1.377(3)
C3A H3A 0.9300
C15A H15A 0.9700
C15A H15B 0.9700
C6A C5A 1.375(3)
C6A H6A 0.9300
C6A' C5A' 1.372(3)
C6A' H6A' 0.9300
C4A' C5A' 1.375(4)
C4A' H4A' 0.9300
C4A C5A 1.370(4)
C4A H4A 0.9300
C17A H17A 0.9600
C17A H17B 0.9600
C17A H17C 0.9600
C5A H5A 0.9300
C8A' H8A1 0.9600
C8A' H8A2 0.9600
C8A' H8A3 0.9600
C5A' H5A' 0.9300
N8 C9 1.344(2)
N8 C7 1.403(2)
N8 H8 0.89(3)
O12 C13 1.338(2)
O12 C11 1.457(2)
C1 N14 1.454(2)
C1 C2 1.513(3)
C1 C10 1.535(3)
C1 C13 1.541(3)
C2 C3 1.388(3)
C2 C7 1.389(3)
C7 C6 1.387(3)
O9 C9 1.221(2)
O13 C13 1.197(2)
C10 C9 1.518(2)
C10 C16 1.539(3)
C10 C11 1.546(3)
C11 C1' 1.499(3)
C11 H11 0.9800
N14 C17 1.455(3)
N14 C15 1.463(3)
C1' C6' 1.381(3)
C1' C2' 1.383(3)
C3 C4 1.373(3)
C3 H3 0.9300
C4 C5 1.378(3)
C4 H4 0.9300
C2' O7' 1.343(3)
C2' C3' 1.398(3)
C16 C15 1.521(3)
C16 H16C 0.9700
C16 H16D 0.9700
C6 C5 1.374(3)
C6 H6 0.9300
C5 H5 0.9300
O7' C8' 1.374(3)
C15 H15C 0.9700
C15 H15D 0.9700
C3' O9' 1.357(3)
C3' C4' 1.366(4)
C6' C5' 1.369(4)
C6' H6' 0.9300
O9' C10' 1.395(3)
C17 H17D 0.9600
C17 H17E 0.9600
C17 H17F 0.9600
C5' C4' 1.366(4)
C5' H5' 0.9300
C4' H4' 0.9300
C8' H8'1 0.9600
C8' H8'2 0.9600
C8' H8'3 0.9600
C10' H10D 0.9600
C10' H10E 0.9600
C10' H10F 0.9600

loop_
_geom_hbond_atom_site_label_D
_geom_hbond_atom_site_label_H
_geom_hbond_atom_site_label_A
_geom_hbond_site_symmetry_A
_geom_hbond_distance_DH
_geom_hbond_distance_HA
_geom_hbond_distance_DA
_geom_hbond_angle_DHA
N8 H8 O9 2_566 0.89(3) 2.01(3) 2.903(2) 177(2)
N8A H8A O9A 2_665 0.89(2) 2.07(3) 2.958(2) 175(2)
C6A' H6A' O13A 2_755 0.93 2.43 3.322(3) 161

loop_
_geom_torsion_atom_site_label_1
_geom_torsion_atom_site_label_2
_geom_torsion_atom_site_label_3
_geom_torsion_atom_site_label_4
_geom_torsion
C7A N8A C9A O9A 169.07(18)
C7A N8A C9A C10A -12.8(3)
C13A O12A C11A C1A' -153.09(16)
C13A O12A C11A C10A -27.3(2)
C9A N8A C7A C6A 177.86(19)
C9A N8A C7A C2A -4.0(3)
O9A C9A C10A C1A -150.95(18)
N8A C9A C10A C1A 30.9(2)
O9A C9A C10A C16A -34.0(2)
N8A C9A C10A C16A 147.90(17)
O9A C9A C10A C11A 95.0(2)
N8A C9A C10A C11A -83.2(2)
N14A C1A C10A C9A 90.48(17)
C2A C1A C10A C9A -33.2(2)
C13A C1A C10A C9A -150.54(15)
N14A C1A C10A C16A -31.36(17)
C2A C1A C10A C16A -155.09(15)
C13A C1A C10A C16A 87.62(16)
N14A C1A C10A C11A -150.43(14)
C2A C1A C10A C11A 85.84(17)
C13A C1A C10A C11A -31.45(17)
O12A C11A C10A C9A 158.13(15)
C1A' C11A C10A C9A -81.6(2)
O12A C11A C10A C1A 36.27(17)
C1A' C11A C10A C1A 156.57(16)
O12A C11A C10A C16A -74.39(18)
C1A' C11A C10A C16A 45.9(2)
C2A C1A N14A C15A 168.15(16)
C10A C1A N14A C15A 43.74(18)
C13A C1A N14A C15A -64.6(2)
C2A C1A N14A C17A -64.0(2)
C10A C1A N14A C17A 171.59(17)
C13A C1A N14A C17A 63.2(2)
O12A C11A C1A' C6A' 26.3(3)
C10A C11A C1A' C6A' -90.6(2)
O12A C11A C1A' C2A' -153.38(17)
C10A C11A C1A' C2A' 89.7(2)
C6A C7A C2A C3A 0.3(3)
N8A C7A C2A C3A -177.79(19)
C6A C7A C2A C1A 178.77(18)
N8A C7A C2A C1A 0.6(3)
N14A C1A C2A C7A -99.4(2)
C10A C1A C2A C7A 18.2(2)
C13A C1A C2A C7A 130.44(18)
N14A C1A C2A C3A 78.9(2)
C10A C1A C2A C3A -163.43(18)
C13A C1A C2A C3A -51.2(2)
C9A C10A C16A C15A -114.59(18)
C1A C10A C16A C15A 8.91(19)
C11A C10A C16A C15A 118.69(17)
C11A O12A C13A O13A -174.39(19)
C11A O12A C13A C1A 6.6(2)
N14A C1A C13A O13A -52.4(3)
C2A C1A C13A O13A 76.9(3)
C10A C1A C13A O13A -162.0(2)
N14A C1A C13A O12A 126.50(17)
C2A C1A C13A O12A -104.16(18)
C10A C1A C13A O12A 16.9(2)
C8A' O7A' C2A' C1A' -146.66(19)
C8A' O7A' C2A' C3A' 39.6(3)
C6A' C1A' C2A' O7A' -175.19(19)
C11A C1A' C2A' O7A' 4.5(3)
C6A' C1A' C2A' C3A' -1.1(3)
C11A C1A' C2A' C3A' 178.60(18)
O7A' C2A' C3A' O9A' -2.0(3)
C1A' C2A' C3A' O9A' -175.4(2)
O7A' C2A' C3A' C4A' 175.2(2)
C1A' C2A' C3A' C4A' 1.7(3)
C7A C2A C3A C4A 1.5(3)
C1A C2A C3A C4A -176.8(2)
C17A N14A C15A C16A -169.27(17)
C1A N14A C15A C16A -38.11(19)
C10A C16A C15A N14A 16.9(2)
C2A C7A C6A C5A -1.4(3)
N8A C7A C6A C5A 176.7(2)
C4A' C3A' O9A' C10B 24.3(4)
C2A' C3A' O9A' C10B -158.7(2)
C2A' C1A' C6A' C5A' -0.1(4)
C11A C1A' C6A' C5A' -179.8(2)
O9A' C3A' C4A' C5A' 175.9(3)
C2A' C3A' C4A' C5A' -1.1(4)
C2A C3A C4A C5A -2.3(4)
C3A C4A C5A C6A 1.2(4)
C7A C6A C5A C4A 0.6(4)
C1A' C6A' C5A' C4A' 0.7(4)
C3A' C4A' C5A' C6A' -0.1(4)
N14 C1 C2 C3 -82.4(2)
C10 C1 C2 C3 159.17(18)
C13 C1 C2 C3 48.3(2)
N14 C1 C2 C7 98.4(2)
C10 C1 C2 C7 -20.0(3)
C13 C1 C2 C7 -130.91(18)
C3 C2 C7 C6 0.1(3)
C1 C2 C7 C6 179.38(19)
C3 C2 C7 N8 178.38(18)
C1 C2 C7 N8 -2.4(3)
C9 N8 C7 C6 -175.7(2)
C9 N8 C7 C2 6.0(3)
N14 C1 C10 C9 -86.85(18)
C2 C1 C10 C9 38.0(2)
C13 C1 C10 C9 153.41(16)
N14 C1 C10 C16 33.86(18)
C2 C1 C10 C16 158.69(16)
C13 C1 C10 C16 -85.88(17)
N14 C1 C10 C11 153.04(14)
C2 C1 C10 C11 -82.13(18)
C13 C1 C10 C11 33.30(17)
C13 O12 C11 C1' 148.84(17)
C13 O12 C11 C10 23.1(2)
C9 C10 C11 O12 -156.02(15)
C1 C10 C11 O12 -34.98(17)
C16 C10 C11 O12 75.49(19)
C9 C10 C11 C1' 84.4(2)
C1 C10 C11 C1' -154.55(16)
C16 C10 C11 C1' -44.1(2)
C2 C1 N14 C17 62.7(2)
C10 C1 N14 C17 -172.91(18)
C13 C1 N14 C17 -64.3(2)
C2 C1 N14 C15 -168.57(16)
C10 C1 N14 C15 -44.15(18)
C13 C1 N14 C15 64.5(2)
C7 N8 C9 O9 -167.2(2)
C7 N8 C9 C10 14.3(3)
C1 C10 C9 O9 145.7(2)
C16 C10 C9 O9 30.2(3)
C11 C10 C9 O9 -99.9(2)
C1 C10 C9 N8 -35.7(2)
C16 C10 C9 N8 -151.28(19)
C11 C10 C9 N8 78.7(2)
C11 O12 C13 O13 179.06(19)
C11 O12 C13 C1 -1.1(2)
N14 C1 C13 O13 48.4(3)
C2 C1 C13 O13 -81.7(3)
C10 C1 C13 O13 158.5(2)
N14 C1 C13 O12 -131.46(18)
C2 C1 C13 O12 98.43(18)
C10 C1 C13 O12 -21.30(19)
O12 C11 C1' C6' -19.7(3)
C10 C11 C1' C6' 96.8(3)
O12 C11 C1' C2' 159.99(18)
C10 C11 C1' C2' -83.5(2)
C7 C2 C3 C4 -1.5(3)
C1 C2 C3 C4 179.28(19)
C2 C3 C4 C5 1.9(3)
C6' C1' C2' O7' 175.2(3)
C11 C1' C2' O7' -4.5(3)
C6' C1' C2' C3' -1.2(4)
C11 C1' C2' C3' 179.14(19)
C9 C10 C16 C15 109.63(19)
C1 C10 C16 C15 -12.0(2)
C11 C10 C16 C15 -121.91(18)
C2 C7 C6 C5 0.9(3)
N8 C7 C6 C5 -177.4(2)
C7 C6 C5 C4 -0.5(3)
C3 C4 C5 C6 -0.8(3)
C1' C2' O7' C8' 164.7(3)
C3' C2' O7' C8' -19.2(4)
C1 N14 C15 C16 36.4(2)
C17 N14 C15 C16 167.98(18)
C10 C16 C15 N14 -14.0(2)
O7' C2' C3' O9' 6.2(4)
C1' C2' C3' O9' -177.9(2)
O7' C2' C3' C4' -174.0(3)
C1' C2' C3' C4' 1.9(4)
C2' C1' C6' C5' 0.0(5)
C11 C1' C6' C5' 179.6(3)
C4' C3' O9' C10' -23.3(4)
C2' C3' O9' C10' 156.6(3)
C1' C6' C5' C4' 0.6(6)
O9' C3' C4' C5' 178.5(3)
C2' C3' C4' C5' -1.4(5)
C6' C5' C4' C3' 0.1(6)
